data_4336311
loop_
_publ_author_name
'Kai Feng'
'Wenlong Yin'
'Zuohong Lin'
'Jiyong Yao'
'Yicheng Wu'

_publ_section_title
;
 Five New Chalcohalides, Ba3GaS4X (X = Cl, Br), Ba3MSe4Cl (M = Ga, In),
 and Ba7In2Se6F8: Syntheses, Crystal Structures, and Optical Properties
;
_journal_name_full 'Inorganic Chemistry'
_journal_page_first 11503
_journal_page_last 11508
_journal_paper_doi 10.1021/ic401820a
_journal_volume 52
_journal_year 2013
_chemical_formula_sum 'Ba3 Br Ga S4'
_chemical_formula_weight 689.90
_chemical_name_systematic
; 
 ? 
;
_space_group_IT_number 62
_symmetry_cell_setting orthorhombic
_symmetry_space_group_name_Hall '-P 2ac 2n'
_symmetry_space_group_name_H-M 'P n m a'
_atom_sites_solution_hydrogens none
_atom_sites_solution_primary direct
_atom_sites_solution_secondary difmap
_audit_creation_method SHELXL-97
_cell_angle_alpha 90.00
_cell_angle_beta 90.00
_cell_angle_gamma 90.00
_cell_formula_units_Z 4
_cell_length_a 12.3105(4)
_cell_length_b 9.4931(4)
_cell_length_c 8.4906(4)
_cell_measurement_reflns_used 1410
_cell_measurement_temperature 153(2)
_cell_measurement_theta_max 29.0891
_cell_measurement_theta_min 2.9085
_cell_volume 992.25(7)
_computing_cell_refinement 'CrystalClear (Rigaku Inc., 2008)'
_computing_data_collection 'CrystalClear (Rigaku Inc., 2008)'
_computing_data_reduction 'CrystalClear (Rigaku Inc., 2008)'
_computing_molecular_graphics 'SHELXL-97 (Sheldrick, 1997)'
_computing_publication_material Diamond
_computing_structure_refinement 'SHELXL-97 (Sheldrick, 1997)'
_computing_structure_solution 'SHELXS-97 (Sheldrick, 1990)'
_diffrn_ambient_temperature 153(2)
_diffrn_detector_area_resol_mean 28.5714
_diffrn_measured_fraction_theta_full 1.000
_diffrn_measured_fraction_theta_max 1.000
_diffrn_measurement_device_type 'Rigaku AFC10 diffractometer'
_diffrn_measurement_method dtprofit.ref
_diffrn_radiation_monochromator 'Graphite Monochromator'
_diffrn_radiation_source 'Rotating Anode'
_diffrn_radiation_type MoK\a
_diffrn_radiation_wavelength 0.71073
_diffrn_reflns_av_R_equivalents 0.0420
_diffrn_reflns_av_sigmaI/netI 0.0486
_diffrn_reflns_limit_h_max 15
_diffrn_reflns_limit_h_min -15
_diffrn_reflns_limit_k_max 8
_diffrn_reflns_limit_k_min -11
_diffrn_reflns_limit_l_max 8
_diffrn_reflns_limit_l_min -10
_diffrn_reflns_number 3270
_diffrn_reflns_theta_full 26.37
_diffrn_reflns_theta_max 26.37
_diffrn_reflns_theta_min 2.91
_exptl_absorpt_coefficient_mu 19.220
_exptl_absorpt_correction_T_max 0.180
_exptl_absorpt_correction_T_min 0.110
_exptl_absorpt_correction_type numerical
_exptl_absorpt_process_details 'face indexed'
_exptl_crystal_colour 'Dark Red'
_exptl_crystal_density_diffrn 4.618
_exptl_crystal_description Chip
_exptl_crystal_F_000 1192
_exptl_crystal_size_max 0.120
_exptl_crystal_size_mid 0.105
_exptl_crystal_size_min 0.085
_refine_diff_density_max 1.248
_refine_diff_density_min -3.017
_refine_diff_density_rms 0.364
_refine_ls_extinction_coef 0.0014(2)
_refine_ls_extinction_expression Fc^*^=kFc[1+0.001xFc^2^\l^3^/sin(2\q)]^-1/4^
_refine_ls_extinction_method SHELXL
_refine_ls_goodness_of_fit_ref 1.052
_refine_ls_hydrogen_treatment none
_refine_ls_matrix_type full
_refine_ls_number_parameters 50
_refine_ls_number_reflns 1076
_refine_ls_number_restraints 0
_refine_ls_restrained_S_all 1.052
_refine_ls_R_factor_all 0.0496
_refine_ls_R_factor_gt 0.0411
_refine_ls_shift/su_max 0.000
_refine_ls_shift/su_mean 0.000
_refine_ls_structure_factor_coef Fsqd
_refine_ls_weighting_details 'calc w=1/[\s^2^(Fo^2^)+(0.0500P)^2^+20.0000P] where P=(Fo^2^+2Fc^2^)/3'
_refine_ls_weighting_scheme calc
_refine_ls_wR_factor_gt 0.1047
_refine_ls_wR_factor_ref 0.1130
_reflns_number_gt 931
_reflns_number_total 1076
_reflns_threshold_expression >2sigma(I)
_cod_data_source_file ic401820a_si_002_2.cif
_cod_data_source_block finalt
_cod_database_code 4336311

loop_
_symmetry_equiv_pos_as_xyz
'x, y, z'
'-x+1/2, -y, z+1/2'
'-x, y+1/2, -z'
'x+1/2, -y+1/2, -z+1/2'
'-x, -y, -z'
'x-1/2, y, -z-1/2'
'x, -y-1/2, z'
'-x-1/2, y-1/2, z-1/2'

loop_
_atom_site_label
_atom_site_type_symbol
_atom_site_fract_x
_atom_site_fract_y
_atom_site_fract_z
_atom_site_U_iso_or_equiv
_atom_site_adp_type
_atom_site_occupancy
_atom_site_symmetry_multiplicity
_atom_site_calc_flag
_atom_site_refinement_flags
Ba1 Ba 0.47798(8) 0.2500 0.58692(10) 0.0178(3) Uani 1 2 d S
Ba2 Ba 0.33184(5) 0.01934(8) 0.08894(8) 0.0204(3) Uani 1 1 d .
Ga Ga 0.10361(13) 0.2500 0.31147(19) 0.0148(4) Uani 1 2 d S
Br Br 0.22988(16) 0.2500 0.8318(2) 0.0362(5) Uani 1 2 d S
S1 S 0.0684(2) 0.0504(3) 0.1825(3) 0.0215(6) Uani 1 1 d .
S2 S 0.2846(3) 0.2500 0.3662(5) 0.0200(9) Uani 1 2 d S
S3 S 0.0049(3) 0.2500 0.5357(4) 0.0151(8) Uani 1 2 d S

loop_
_atom_site_aniso_label
_atom_site_aniso_U_11
_atom_site_aniso_U_22
_atom_site_aniso_U_33
_atom_site_aniso_U_23
_atom_site_aniso_U_13
_atom_site_aniso_U_12
Ba1 0.0269(5) 0.0111(5) 0.0154(5) 0.000 -0.0049(4) 0.000
Ba2 0.0184(4) 0.0188(4) 0.0241(4) -0.0040(3) 0.0029(3) 0.0000(3)
Ga 0.0145(8) 0.0164(9) 0.0134(8) 0.000 0.0007(7) 0.000
Br 0.0355(10) 0.0365(12) 0.0366(11) 0.000 -0.0076(9) 0.000
S1 0.0243(13) 0.0172(15) 0.0230(14) -0.0034(12) 0.0013(12) -0.0034(12)
S2 0.0145(17) 0.024(2) 0.0210(19) 0.000 0.0025(16) 0.000
S3 0.0126(15) 0.021(2) 0.0114(16) 0.000 0.0024(14) 0.000

loop_
_atom_type_symbol
_atom_type_description
_atom_type_scat_dispersion_real
_atom_type_scat_dispersion_imag
_atom_type_scat_source
S S 0.1246 0.1234 'International Tables Vol C Tables 4.2.6.8 and 6.1.1.4'
Ga Ga 0.2307 1.6083 'International Tables Vol C Tables 4.2.6.8 and 6.1.1.4'
Br Br -0.2901 2.4595 'International Tables Vol C Tables 4.2.6.8 and 6.1.1.4'
Ba Ba -0.3244 2.2819 'International Tables Vol C Tables 4.2.6.8 and 6.1.1.4'

loop_
_geom_angle_atom_site_label_1
_geom_angle_atom_site_label_2
_geom_angle_atom_site_label_3
_geom_angle
_geom_angle_site_symmetry_1
_geom_angle_site_symmetry_3
S1 Ba1 S1 141.62(12) 2 8_666
S1 Ba1 S2 91.01(6) 2 .
S1 Ba1 S2 91.01(6) 8_666 .
S1 Ba1 S1 72.30(9) 2 6_656
S1 Ba1 S1 145.53(7) 8_666 6_656
S2 Ba1 S1 80.20(8) . 6_656
S1 Ba1 S1 145.53(7) 2 4
S1 Ba1 S1 72.30(9) 8_666 4
S2 Ba1 S1 80.20(8) . 4
S1 Ba1 S1 73.37(11) 6_656 4
S1 Ba1 Br 97.26(6) 2 6_657
S1 Ba1 Br 97.26(6) 8_666 6_657
S2 Ba1 Br 154.33(9) . 6_657
S1 Ba1 Br 79.28(6) 6_656 6_657
S1 Ba1 Br 79.28(6) 4 6_657
S1 Ba1 S3 75.65(6) 2 6_657
S1 Ba1 S3 75.65(6) 8_666 6_657
S2 Ba1 S3 134.12(10) . 6_657
S1 Ba1 S3 132.93(7) 6_656 6_657
S1 Ba1 S3 132.93(7) 4 6_657
Br Ba1 S3 71.55(7) 6_657 6_657
S1 Ba1 Br 72.08(6) 2 .
S1 Ba1 Br 72.08(6) 8_666 .
S2 Ba1 Br 72.46(8) . .
S1 Ba1 Br 134.10(6) 6_656 .
S1 Ba1 Br 134.10(6) 4 .
Br Ba1 Br 133.21(3) 6_657 .
S3 Ba1 Br 61.66(7) 6_657 .
S1 Ba1 Ga 108.85(6) 2 6_656
S1 Ba1 Ga 108.85(6) 8_666 6_656
S2 Ba1 Ga 76.36(8) . 6_656
S1 Ba1 Ga 36.71(5) 6_656 6_656
S1 Ba1 Ga 36.71(5) 4 6_656
Br Ba1 Ga 77.97(5) 6_657 6_656
S3 Ba1 Ga 149.52(7) 6_657 6_656
Br Ba1 Ga 148.82(5) . 6_656
S1 Ba1 Ba2 118.59(6) 2 3_656
S1 Ba1 Ba2 52.22(6) 8_666 3_656
S2 Ba1 Ba2 143.15(2) . 3_656
S1 Ba1 Ba2 127.43(6) 6_656 3_656
S1 Ba1 Ba2 85.27(5) 4 3_656
Br Ba1 Ba2 49.36(3) 6_657 3_656
S3 Ba1 Ba2 47.71(4) 6_657 3_656
Br Ba1 Ba2 95.01(3) . 3_656
Ga Ba1 Ba2 110.21(3) 6_656 3_656
S1 Ba1 Ba2 52.22(6) 2 5_656
S1 Ba1 Ba2 118.59(6) 8_666 5_656
S2 Ba1 Ba2 143.15(2) . 5_656
S1 Ba1 Ba2 85.27(5) 6_656 5_656
S1 Ba1 Ba2 127.43(6) 4 5_656
Br Ba1 Ba2 49.36(3) 6_657 5_656
S3 Ba1 Ba2 47.71(4) 6_657 5_656
Br Ba1 Ba2 95.01(3) . 5_656
Ga Ba1 Ba2 110.21(3) 6_656 5_656
Ba2 Ba1 Ba2 70.57(2) 3_656 5_656
S1 Ba1 Ba2 46.84(6) 2 2
S1 Ba1 Ba2 111.58(6) 8_666 2
S2 Ba1 Ba2 49.43(5) . 2
S1 Ba1 Ba2 87.79(5) 6_656 2
S1 Ba1 Ba2 128.82(6) 4 2
Br Ba1 Ba2 144.095(17) 6_657 2
S3 Ba1 Ba2 94.69(6) 6_657 2
Br Ba1 Ba2 46.47(2) . 2
Ga Ba1 Ba2 110.41(3) 6_656 2
Ba2 Ba1 Ba2 139.35(2) 3_656 2
Ba2 Ba1 Ba2 96.624(16) 5_656 2
S3 Ba2 S2 84.22(8) 6_656 .
S3 Ba2 S3 94.53(2) 6_656 2_554
S2 Ba2 S3 136.90(9) . 2_554
S3 Ba2 Br 65.76(7) 6_656 1_554
S2 Ba2 Br 87.97(6) . 1_554
S3 Ba2 Br 130.62(7) 2_554 1_554
S3 Ba2 S1 130.97(7) 6_656 .
S2 Ba2 S1 66.30(8) . .
S3 Ba2 S1 133.88(7) 2_554 .
Br Ba2 S1 74.54(6) 1_554 .
S3 Ba2 Br 149.57(7) 6_656 2_554
S2 Ba2 Br 91.57(6) . 2_554
S3 Ba2 Br 68.39(6) 2_554 2_554
Br Ba2 Br 144.39(2) 1_554 2_554
S1 Ba2 Br 72.76(6) . 2_554
S3 Ba2 S2 126.14(9) 6_656 2_554
S2 Ba2 S2 143.97(4) . 2_554
S3 Ba2 S2 66.79(8) 2_554 2_554
Br Ba2 S2 88.38(5) 1_554 2_554
S1 Ba2 S2 78.19(8) . 2_554
Br Ba2 S2 71.53(7) 2_554 2_554
S3 Ba2 S1 65.01(8) 6_656 6_656
S2 Ba2 S1 72.14(8) . 6_656
S3 Ba2 S1 68.52(8) 2_554 6_656
Br Ba2 S1 128.20(6) 1_554 6_656
S1 Ba2 S1 131.61(3) . 6_656
Br Ba2 S1 84.98(6) 2_554 6_656
S2 Ba2 S1 134.56(7) 2_554 6_656
S3 Ba2 Ga 97.04(6) 6_656 2_554
S2 Ba2 Ga 174.94(7) . 2_554
S3 Ba2 Ga 38.22(7) 2_554 2_554
Br Ba2 Ga 97.02(4) 1_554 2_554
S1 Ba2 Ga 115.79(6) . 2_554
Br Ba2 Ga 84.87(4) 2_554 2_554
S2 Ba2 Ga 37.62(6) 2_554 2_554
S1 Ba2 Ga 103.91(6) 6_656 2_554
S3 Ba2 Ba2 47.37(4) 6_656 7_565
S2 Ba2 Ba2 47.92(5) . 7_565
S3 Ba2 Ba2 141.15(5) 2_554 7_565
Br Ba2 Ba2 48.99(2) 1_554 7_565
S1 Ba2 Ba2 84.96(5) . 7_565
Br Ba2 Ba2 139.32(3) 2_554 7_565
S2 Ba2 Ba2 137.14(5) 2_554 7_565
S1 Ba2 Ba2 85.19(5) 6_656 7_565
Ga Ba2 Ba2 135.80(2) 2_554 7_565
S3 Ba2 Ba2 47.74(5) 6_656 5_655
S2 Ba2 Ba2 117.93(7) . 5_655
S3 Ba2 Ba2 46.79(5) 2_554 5_655
Br Ba2 Ba2 100.56(4) 1_554 5_655
S1 Ba2 Ba2 173.74(6) . 5_655
Br Ba2 Ba2 110.91(4) 2_554 5_655
S2 Ba2 Ba2 97.97(6) 2_554 5_655
S1 Ba2 Ba2 54.50(5) 6_656 5_655
Ga Ba2 Ba2 60.41(3) 2_554 5_655
Ba2 Ba2 Ba2 94.764(19) 7_565 5_655
S3 Ba2 Ba1 104.24(6) 6_656 5_656
S2 Ba2 Ba1 91.91(6) . 5_656
S3 Ba2 Ba1 46.54(7) 2_554 5_656
Br Ba2 Ba1 169.97(4) 1_554 5_656
S1 Ba2 Ba1 114.53(6) . 5_656
Br Ba2 Ba1 45.64(4) 2_554 5_656
S2 Ba2 Ba1 97.53(5) 2_554 5_656
S1 Ba2 Ba1 42.80(5) 6_656 5_656
Ga Ba2 Ba1 83.03(3) 2_554 5_656
Ba2 Ba2 Ba1 125.285(12) 7_565 5_656
Ba2 Ba2 Ba1 70.68(2) 5_655 5_656
S1 Ga S1 116.28(17) . 7_565
S1 Ga S3 108.02(10) . .
S1 Ga S3 108.02(10) 7_565 .
S1 Ga S2 106.88(10) . .
S1 Ga S2 106.88(10) 7_565 .
S3 Ga S2 110.76(15) . .
S1 Ga Ba2 167.53(10) . 8_666
S1 Ga Ba2 76.03(8) 7_565 8_666
S3 Ga Ba2 64.09(6) . 8_666
S2 Ga Ba2 69.33(7) . 8_666
S1 Ga Ba2 76.03(8) . 2
S1 Ga Ba2 167.53(10) 7_565 2
S3 Ga Ba2 64.09(6) . 2
S2 Ga Ba2 69.33(7) . 2
Ba2 Ga Ba2 91.61(4) 8_666 2
S1 Ga Ba1 58.19(9) . 6_556
S1 Ga Ba1 58.19(9) 7_565 6_556
S3 Ga Ba1 122.88(11) . 6_556
S2 Ga Ba1 126.35(12) . 6_556
Ba2 Ga Ba1 133.90(2) 8_666 6_556
Ba2 Ga Ba1 133.90(2) 2 6_556
Ba1 Br Ba2 103.01(5) 6_557 7_566
Ba1 Br Ba2 103.01(5) 6_557 1_556
Ba2 Br Ba2 82.02(5) 7_566 1_556
Ba1 Br Ba2 85.00(4) 6_557 2
Ba2 Br Ba2 169.27(6) 7_566 2
Ba2 Br Ba2 89.272(9) 1_556 2
Ba1 Br Ba2 85.00(4) 6_557 8_666
Ba2 Br Ba2 89.272(9) 7_566 8_666
Ba2 Br Ba2 169.27(6) 1_556 8_666
Ba2 Br Ba2 98.64(5) 2 8_666
Ba1 Br Ba1 158.29(6) 6_557 .
Ba2 Br Ba1 93.28(4) 7_566 .
Ba2 Br Ba1 93.28(4) 1_556 .
Ba2 Br Ba1 80.91(4) 2 .
Ba2 Br Ba1 80.91(4) 8_666 .
Ga S1 Ba1 166.12(14) . 2_554
Ga S1 Ba1 85.10(10) . 6_556
Ba1 S1 Ba1 107.70(9) 2_554 6_556
Ga S1 Ba2 90.17(10) . .
Ba1 S1 Ba2 92.09(8) 2_554 .
Ba1 S1 Ba2 102.78(8) 6_556 .
Ga S1 Ba2 87.76(10) . 6_556
Ba1 S1 Ba2 84.98(7) 2_554 6_556
Ba1 S1 Ba2 99.06(8) 6_556 6_556
Ba2 S1 Ba2 157.80(10) . 6_556
Ga S2 Ba1 153.58(18) . .
Ga S2 Ba2 91.56(11) . .
Ba1 S2 Ba2 107.80(9) . .
Ga S2 Ba2 91.56(11) . 7_565
Ba1 S2 Ba2 107.80(9) . 7_565
Ba2 S2 Ba2 84.16(10) . 7_565
Ga S2 Ba2 73.05(8) . 2
Ba1 S2 Ba2 89.29(9) . 2
Ba2 S2 Ba2 88.43(2) . 2
Ba2 S2 Ba2 162.75(13) 7_565 2
Ga S2 Ba2 73.05(8) . 8_666
Ba1 S2 Ba2 89.29(9) . 8_666
Ba2 S2 Ba2 162.75(13) . 8_666
Ba2 S2 Ba2 88.43(2) 7_565 8_666
Ba2 S2 Ba2 94.28(10) 2 8_666
Ga S3 Ba1 153.36(16) . 6_557
Ga S3 Ba2 94.52(10) . 6_556
Ba1 S3 Ba2 104.93(9) 6_557 6_556
Ga S3 Ba2 94.52(10) . 4_455
Ba1 S3 Ba2 104.93(9) 6_557 4_455
Ba2 S3 Ba2 85.25(9) 6_556 4_455
Ga S3 Ba2 77.69(8) . 8_666
Ba1 S3 Ba2 85.75(8) 6_557 8_666
Ba2 S3 Ba2 167.37(12) 6_556 8_666
Ba2 S3 Ba2 85.47(2) 4_455 8_666
Ga S3 Ba2 77.69(8) . 2
Ba1 S3 Ba2 85.75(8) 6_557 2
Ba2 S3 Ba2 85.47(2) 6_556 2
Ba2 S3 Ba2 167.37(12) 4_455 2
Ba2 S3 Ba2 102.29(10) 8_666 2

loop_
_geom_bond_atom_site_label_1
_geom_bond_atom_site_label_2
_geom_bond_distance
_geom_bond_site_symmetry_2
Ba1 S1 3.019(3) 2
Ba1 S1 3.019(3) 8_666
Ba1 S2 3.030(4) .
Ba1 S1 3.172(3) 6_656
Ba1 S1 3.172(3) 4
Ba1 Br 3.177(2) 6_657
Ba1 S3 3.222(4) 6_657
Ba1 Br 3.695(2) .
Ba1 Ga 3.7193(19) 6_656
Ba1 Ba2 4.4265(10) 3_656
Ba1 Ba2 4.4265(10) 5_656
Ba1 Ba2 4.5918(11) 2
Ba2 S3 3.233(3) 6_656
Ba2 S2 3.267(3) .
Ba2 S3 3.283(2) 2_554
Ba2 Br 3.3369(16) 1_554
Ba2 S1 3.352(3) .
Ba2 Br 3.3717(14) 2_554
Ba2 S2 3.488(3) 2_554
Ba2 S1 3.512(3) 6_656
Ba2 Ga 3.5664(13) 2_554
Ba2 Ba2 4.3793(15) 7_565
Ba2 Ba2 4.4224(13) 5_655
Ba2 Ba1 4.4265(10) 5_656
Ga S1 2.231(3) .
Ga S1 2.231(3) 7_565
Ga S3 2.258(4) .
Ga S2 2.276(4) .
Ga Ba2 3.5664(13) 8_666
Ga Ba2 3.5664(13) 2
Ga Ba1 3.7193(19) 6_556
Br Ba1 3.177(2) 6_557
Br Ba2 3.3369(16) 7_566
Br Ba2 3.3369(16) 1_556
Br Ba2 3.3717(14) 2
Br Ba2 3.3717(14) 8_666
S1 Ba1 3.019(3) 2_554
S1 Ba1 3.172(3) 6_556
S1 Ba2 3.512(3) 6_556
S2 Ba2 3.267(3) 7_565
S2 Ba2 3.488(3) 2
S2 Ba2 3.488(3) 8_666
S3 Ba1 3.222(4) 6_557
S3 Ba2 3.233(3) 6_556
S3 Ba2 3.233(3) 4_455
S3 Ba2 3.283(2) 8_666
S3 Ba2 3.283(2) 2
